data_4314495
loop_
_publ_author_name
'Abdul Malik Puthan Peedikakkal'
'Jagadese J. Vittal'

_publ_contact_author
; 
     Dr. Jagadese J. Vittal
     Department of Chemistry
     National University of Singapore
     3 Science Drive 3
     SINGAPORE 117543 
;
_publ_contact_author_email chmjjv@nus.edu.sg
_publ_contact_author_fax '(65) 6779 1691'
_publ_contact_author_phone '(65) 6516 2677'
_publ_section_title
;
 Solid-State Photochemical Behavior of a Triple-Stranded Ladder
 Coordination Polymer
;
_journal_name_full 'Inorganic Chemistry'
_journal_page_first 10
_journal_page_last 12
_journal_paper_doi 10.1021/ic902158w
_journal_volume 49
_journal_year 2010
_chemical_formula_sum 'C48 H36 F12 N6 O12 Pb3'
_chemical_formula_weight 1738.40
_chemical_name_systematic
; 
 ? 
;
_space_group_IT_number 2
_symmetry_cell_setting triclinic
_symmetry_space_group_name_Hall '-P 1'
_symmetry_space_group_name_H-M 'P -1'
_atom_sites_solution_hydrogens geom
_atom_sites_solution_primary direct
_atom_sites_solution_secondary difmap
_audit_creation_method SHELXL-97
_cell_angle_alpha 67.7710(10)
_cell_angle_beta 88.4850(10)
_cell_angle_gamma 72.3590(10)
_cell_formula_units_Z 1
_cell_length_a 8.9740(5)
_cell_length_b 12.8997(7)
_cell_length_c 13.1607(7)
_cell_measurement_reflns_used 7851
_cell_measurement_temperature 223(2)
_cell_measurement_theta_max 27.39
_cell_measurement_theta_min 2.39
_cell_volume 1337.22(13)
_computing_cell_refinement 'Bruker SMART'
_computing_data_collection 'Bruker SMART'
_computing_data_reduction 'Bruker SAINT'
_computing_molecular_graphics 'Bruker SHELXTL'
_computing_publication_material 'Bruker SHELXTL'
_computing_structure_refinement 'SHELXL-97 (Sheldrick, 1997)'
_computing_structure_solution 'SHELXS-97 (Sheldrick, 1990)'
_diffrn_ambient_temperature 223(2)
_diffrn_measured_fraction_theta_full 0.990
_diffrn_measured_fraction_theta_max 0.990
_diffrn_measurement_device_type 'CCD area detector'
_diffrn_measurement_method 'phi and omega scans'
_diffrn_radiation_monochromator graphite
_diffrn_radiation_source 'fine-focus sealed tube'
_diffrn_radiation_type MoK\a
_diffrn_radiation_wavelength 0.71073
_diffrn_reflns_av_R_equivalents 0.0278
_diffrn_reflns_av_sigmaI/netI 0.0300
_diffrn_reflns_limit_h_max 11
_diffrn_reflns_limit_h_min -11
_diffrn_reflns_limit_k_max 15
_diffrn_reflns_limit_k_min -15
_diffrn_reflns_limit_l_max 16
_diffrn_reflns_limit_l_min -16
_diffrn_reflns_number 14981
_diffrn_reflns_theta_full 26.00
_diffrn_reflns_theta_max 26.00
_diffrn_reflns_theta_min 1.68
_exptl_absorpt_coefficient_mu 9.527
_exptl_absorpt_correction_T_max 0.045
_exptl_absorpt_correction_T_min 0.020
_exptl_absorpt_correction_type empirical
_exptl_absorpt_process_details 'SADABS (Sheldrick, 2004)'
_exptl_crystal_colour Orange
_exptl_crystal_density_diffrn 2.159
_exptl_crystal_density_meas ?
_exptl_crystal_density_method 'not measured'
_exptl_crystal_description Block
_exptl_crystal_F_000 816
_exptl_crystal_size_max 0.50
_exptl_crystal_size_mid 0.42
_exptl_crystal_size_min 0.34
_refine_diff_density_max 3.366
_refine_diff_density_min -4.362
_refine_diff_density_rms 0.154
_refine_ls_extinction_method none
_refine_ls_goodness_of_fit_ref 1.122
_refine_ls_hydrogen_treatment calcd
_refine_ls_matrix_type full
_refine_ls_number_parameters 369
_refine_ls_number_reflns 5193
_refine_ls_number_restraints 13
_refine_ls_restrained_S_all 1.126
_refine_ls_R_factor_all 0.0437
_refine_ls_R_factor_gt 0.0390
_refine_ls_shift/su_max 0.001
_refine_ls_shift/su_mean 0.000
_refine_ls_structure_factor_coef Fsqd
_refine_ls_weighting_details 'calc w=1/[\s^2^(Fo^2^)+(0.0202P)^2^+11.1594P] where P=(Fo^2^+2Fc^2^)/3'
_refine_ls_weighting_scheme calc
_refine_ls_wR_factor_gt 0.0899
_refine_ls_wR_factor_ref 0.0924
_reflns_number_gt 4684
_reflns_number_total 5193
_reflns_threshold_expression >2sigma(I)
_cod_data_source_file ic902158w_si_002.cif
_cod_data_source_block str1
_cod_depositor_comments
;
The following automatic conversions were performed:

'_symmetry_cell_setting' value 'Triclinic' changed to 'triclinic'
according to the built-in table from CIF Core dictionary named
'cif_core.dic' version 2.4.1 from 2010-06-29.

Automatic conversion script
Id: cif_fix_values 1646 2011-03-28 12:23:43Z adriana 

The following automatic conversions were performed:

'_exptl_crystal_density_meas' value 'not measured' was changed to '?'
- the value is perceived as not measured.

Automatic conversion script
Id: cif_fix_values 3008 2015-01-20 13:52:24Z robertas 
;
_cod_database_code 4314495

loop_
_symmetry_equiv_pos_as_xyz
'x, y, z'
'-x, -y, -z'

loop_
_atom_site_label
_atom_site_type_symbol
_atom_site_fract_x
_atom_site_fract_y
_atom_site_fract_z
_atom_site_U_iso_or_equiv
_atom_site_adp_type
_atom_site_occupancy
_atom_site_symmetry_multiplicity
_atom_site_calc_flag
_atom_site_refinement_flags
_atom_site_disorder_assembly
_atom_site_disorder_group
Pb1 Pb 0.85388(3) 0.68885(2) 0.72479(2) 0.03682(10) Uani 1 1 d . . .
Pb2 Pb 1.0000 0.5000 0.5000 0.06278(17) Uani 1 2 d S . .
O1 O 0.7134(7) 0.8922(6) 0.7474(6) 0.0627(17) Uani 1 1 d . . .
O2 O 0.6520(8) 0.7408(6) 0.8681(6) 0.0691(19) Uani 1 1 d . . .
O3 O 0.7074(19) 0.5635(18) 0.3817(17) 0.094(6) Uani 0.50 1 d PD . .
O3A O 0.7497(18) 0.4642(17) 0.4399(10) 0.072(4) Uani 0.50 1 d PD . .
O4 O 0.9037(8) 0.4631(10) 0.3256(8) 0.118(4) Uani 1 1 d . . .
O5 O 0.6002(6) 0.7346(5) 0.6451(5) 0.0543(15) Uani 1 1 d . . .
O6 O 0.7741(7) 0.6298(5) 0.5733(5) 0.0568(16) Uani 1 1 d . . .
N1 N 0.8286(7) 0.4843(5) 0.8654(5) 0.0411(14) Uani 1 1 d . . .
N2 N 0.8676(7) -0.1442(5) 1.5355(5) 0.0427(15) Uani 1 1 d . . .
N3 N 0.9719(16) 0.3151(7) 0.6666(7) 0.091(4) Uani 1 1 d . . .
F1 F 0.6517(10) 0.9272(13) 0.9527(11) 0.188(6) Uani 1 1 d . . .
F2 F 0.4462(8) 0.8906(8) 0.9383(8) 0.118(3) Uani 1 1 d . . .
F3 F 0.4901(14) 1.0316(8) 0.8187(11) 0.184(6) Uani 1 1 d . . .
F4 F 0.519(2) 0.510(2) 0.294(2) 0.194(5) Uiso 0.60 1 d PD A 1
F5 F 0.689(3) 0.486(2) 0.1767(18) 0.194(5) Uiso 0.60 1 d PD A 1
F6 F 0.620(3) 0.6455(14) 0.2066(18) 0.194(5) Uiso 0.60 1 d PD A 1
F4A F 0.657(3) 0.582(2) 0.1471(15) 0.166(6) Uiso 0.40 1 d PD A 2
F5A F 0.506(2) 0.570(2) 0.274(3) 0.166(6) Uiso 0.40 1 d PD A 2
F6A F 0.660(3) 0.4182(17) 0.263(2) 0.166(6) Uiso 0.40 1 d PD A 2
C1 C 0.9560(9) 0.4004(7) 0.9263(7) 0.0455(18) Uani 1 1 d . . .
H1 H 1.0549 0.4039 0.9029 0.055 Uiso 1 1 calc R . .
C2 C 0.9506(9) 0.3085(7) 1.0218(6) 0.0440(18) Uani 1 1 d . . .
H2 H 1.0440 0.2511 1.0623 0.053 Uiso 1 1 calc R . .
C3 C 0.8043(9) 0.3014(7) 1.0583(6) 0.0393(16) Uani 1 1 d . . .
C4 C 0.6744(9) 0.3867(7) 0.9924(7) 0.0439(18) Uani 1 1 d . . .
H4 H 0.5736 0.3837 1.0112 0.053 Uiso 1 1 calc R . .
C5 C 0.6903(9) 0.4766(7) 0.8992(6) 0.0434(18) Uani 1 1 d . . .
H5 H 0.5989 0.5355 0.8574 0.052 Uiso 1 1 calc R . .
C6 C 0.7865(9) 0.2112(7) 1.1622(6) 0.0416(17) Uani 1 1 d . . .
H6 H 0.6838 0.2171 1.1822 0.050 Uiso 1 1 calc R . .
C7 C 0.9028(9) 0.1219(6) 1.2307(6) 0.0403(17) Uani 1 1 d . . .
H7 H 1.0051 0.1153 1.2097 0.048 Uiso 1 1 calc R . .
C8 C 0.7417(9) -0.0510(7) 1.4828(7) 0.049(2) Uani 1 1 d . . .
H8 H 0.6460 -0.0459 1.5145 0.059 Uiso 1 1 calc R . .
C9 C 0.7460(9) 0.0380(7) 1.3842(7) 0.0455(19) Uani 1 1 d . . .
H9 H 0.6546 0.1017 1.3497 0.055 Uiso 1 1 calc R . .
C10 C 0.8869(9) 0.0326(6) 1.3360(6) 0.0374(16) Uani 1 1 d . . .
C11 C 1.0159(9) -0.0626(7) 1.3917(6) 0.0408(17) Uani 1 1 d . . .
H11 H 1.1137 -0.0694 1.3629 0.049 Uiso 1 1 calc R . .
C12 C 1.0021(9) -0.1480(7) 1.4895(6) 0.0417(17) Uani 1 1 d . . .
H12 H 1.0922 -0.2124 1.5258 0.050 Uiso 1 1 calc R . .
C13 C 0.8350(16) 0.3086(8) 0.7014(8) 0.078(4) Uani 1 1 d . . .
H13 H 0.7433 0.3656 0.6582 0.094 Uiso 1 1 calc R . .
C14 C 0.8195(12) 0.2211(8) 0.7996(7) 0.059(2) Uani 1 1 d . . .
H14 H 0.7195 0.2199 0.8219 0.070 Uiso 1 1 calc R . .
C15 C 0.9527(10) 0.1365(6) 0.8632(6) 0.0412(17) Uani 1 1 d . . .
C16 C 1.0965(12) 0.1444(8) 0.8254(7) 0.055(2) Uani 1 1 d . . .
H16 H 1.1907 0.0890 0.8665 0.066 Uiso 1 1 calc R . .
C17 C 1.0998(16) 0.2338(9) 0.7276(9) 0.079(4) Uani 1 1 d . . .
H17 H 1.1980 0.2373 0.7028 0.095 Uiso 1 1 calc R . .
C18 C 0.9407(9) 0.0447(6) 0.9674(6) 0.0391(16) Uani 1 1 d . . .
H18 H 0.8396 0.0495 0.9903 0.047 Uiso 1 1 calc R . .
C19 C 0.6486(9) 0.8445(9) 0.8270(8) 0.051(2) Uani 1 1 d . . .
C20 C 0.5561(10) 0.9227(11) 0.8845(11) 0.075(3) Uani 1 1 d . . .
C21 C 0.7723(10) 0.4921(8) 0.3371(8) 0.049(2) Uani 1 1 d D A .
C22 C 0.6481(14) 0.5276(13) 0.2511(14) 0.147(8) Uani 1 1 d D . .
C23 C 0.6351(10) 0.6888(8) 0.5746(7) 0.051(2) Uani 1 1 d . . .
C24 C 0.5063(12) 0.7094(12) 0.4907(10) 0.087(4) Uani 1 1 d . . .
H24A H 0.4997 0.7801 0.4261 0.131 Uiso 1 1 calc R . .
H24B H 0.4068 0.7192 0.5226 0.131 Uiso 1 1 calc R . .
H24C H 0.5298 0.6422 0.4697 0.131 Uiso 1 1 calc R . .

loop_
_atom_site_aniso_label
_atom_site_aniso_U_11
_atom_site_aniso_U_22
_atom_site_aniso_U_33
_atom_site_aniso_U_23
_atom_site_aniso_U_13
_atom_site_aniso_U_12
Pb1 0.03799(16) 0.03679(16) 0.03609(16) -0.01722(12) 0.00772(11) -0.00883(11)
Pb2 0.1245(5) 0.0297(2) 0.0360(2) -0.01407(19) 0.0372(3) -0.0278(3)
O1 0.056(4) 0.066(4) 0.075(5) -0.038(4) 0.023(3) -0.019(3)
O2 0.078(5) 0.071(5) 0.079(5) -0.049(4) 0.032(4) -0.027(4)
O3 0.081(11) 0.126(15) 0.108(15) -0.087(14) 0.012(10) -0.022(11)
O3A 0.068(9) 0.113(13) 0.047(8) -0.034(8) 0.012(7) -0.043(10)
O4 0.042(4) 0.190(10) 0.135(8) -0.125(8) -0.018(4) 0.027(5)
O5 0.042(3) 0.055(4) 0.070(4) -0.033(3) 0.009(3) -0.010(3)
O6 0.049(3) 0.059(4) 0.066(4) -0.039(3) 0.000(3) -0.002(3)
N1 0.046(4) 0.038(3) 0.032(3) -0.008(3) 0.002(3) -0.011(3)
N2 0.041(3) 0.035(3) 0.044(4) -0.009(3) 0.008(3) -0.009(3)
N3 0.171(11) 0.036(4) 0.048(5) -0.009(4) 0.051(6) -0.018(6)
F1 0.092(6) 0.343(16) 0.283(14) -0.285(14) 0.048(7) -0.072(8)
F2 0.083(5) 0.164(8) 0.177(8) -0.131(7) 0.083(5) -0.056(5)
F3 0.193(11) 0.089(6) 0.235(13) -0.072(7) 0.115(10) 0.006(6)
C1 0.043(4) 0.043(4) 0.043(4) -0.011(4) 0.010(3) -0.013(3)
C2 0.043(4) 0.040(4) 0.039(4) -0.010(3) -0.001(3) -0.006(3)
C3 0.046(4) 0.041(4) 0.036(4) -0.016(3) 0.005(3) -0.020(3)
C4 0.039(4) 0.044(4) 0.044(4) -0.013(4) 0.004(3) -0.013(3)
C5 0.043(4) 0.041(4) 0.042(4) -0.011(4) 0.001(3) -0.012(3)
C6 0.042(4) 0.040(4) 0.043(4) -0.015(3) 0.005(3) -0.014(3)
C7 0.040(4) 0.039(4) 0.041(4) -0.015(3) 0.005(3) -0.012(3)
C8 0.036(4) 0.046(5) 0.053(5) -0.008(4) 0.012(4) -0.009(3)
C9 0.038(4) 0.037(4) 0.046(5) -0.006(4) 0.000(3) -0.003(3)
C10 0.044(4) 0.033(4) 0.039(4) -0.016(3) 0.007(3) -0.014(3)
C11 0.043(4) 0.041(4) 0.037(4) -0.015(3) 0.011(3) -0.012(3)
C12 0.041(4) 0.037(4) 0.037(4) -0.008(3) 0.004(3) -0.006(3)
C13 0.127(10) 0.038(5) 0.036(5) -0.005(4) 0.000(6) 0.008(6)
C14 0.075(6) 0.044(5) 0.040(5) -0.010(4) 0.008(4) -0.004(4)
C15 0.061(5) 0.030(4) 0.027(4) -0.009(3) 0.006(3) -0.010(3)
C16 0.073(6) 0.043(5) 0.047(5) -0.012(4) 0.025(4) -0.023(4)
C17 0.126(10) 0.040(5) 0.069(7) -0.016(5) 0.052(7) -0.033(6)
C18 0.045(4) 0.034(4) 0.035(4) -0.009(3) 0.011(3) -0.012(3)
C19 0.038(4) 0.067(6) 0.067(6) -0.047(5) 0.009(4) -0.016(4)
C20 0.032(4) 0.099(9) 0.120(10) -0.080(8) 0.007(5) -0.006(5)
C21 0.041(5) 0.052(5) 0.064(6) -0.033(5) 0.007(4) -0.014(4)
C22 0.049(8) 0.131(14) 0.23(2) -0.037(15) 0.037(11) -0.027(8)
C23 0.053(5) 0.048(5) 0.055(5) -0.024(4) -0.002(4) -0.014(4)
C24 0.061(6) 0.108(9) 0.097(9) -0.054(8) -0.025(6) -0.010(6)

loop_
_atom_type_symbol
_atom_type_description
_atom_type_scat_dispersion_real
_atom_type_scat_dispersion_imag
_atom_type_scat_source
C C 0.0033 0.0016 'International Tables Vol C Tables 4.2.6.8 and 6.1.1.4'
H H 0.0000 0.0000 'International Tables Vol C Tables 4.2.6.8 and 6.1.1.4'
N N 0.0061 0.0033 'International Tables Vol C Tables 4.2.6.8 and 6.1.1.4'
O O 0.0106 0.0060 'International Tables Vol C Tables 4.2.6.8 and 6.1.1.4'
F F 0.0171 0.0103 'International Tables Vol C Tables 4.2.6.8 and 6.1.1.4'
Pb Pb -3.3944 10.1111 'International Tables Vol C Tables 4.2.6.8 and 6.1.1.4'

loop_
_geom_angle_atom_site_label_1
_geom_angle_atom_site_label_2
_geom_angle_atom_site_label_3
_geom_angle
_geom_angle_site_symmetry_1
_geom_angle_site_symmetry_3
_geom_angle_publ_flag
O5 Pb1 O6 52.51(19) . . ?
O5 Pb1 N2 81.8(2) . 1_564 ?
O6 Pb1 N2 73.9(2) . 1_564 ?
O5 Pb1 N1 88.6(2) . . ?
O6 Pb1 N1 85.5(2) . . ?
N2 Pb1 N1 159.1(2) 1_564 . ?
O5 Pb1 O1 79.7(2) . . ?
O6 Pb1 O1 125.3(2) . . ?
N2 Pb1 O1 74.5(2) 1_564 . ?
N1 Pb1 O1 122.1(2) . . ?
O5 Pb1 O2 73.0(2) . . ?
O6 Pb1 O2 122.0(2) . . ?
N2 Pb1 O2 120.4(2) 1_564 . ?
N1 Pb1 O2 73.7(2) . . ?
O1 Pb1 O2 48.6(2) . . ?
O5 Pb1 O4 118.9(2) . 2_766 ?
O6 Pb1 O4 66.8(2) . 2_766 ?
N2 Pb1 O4 88.3(3) 1_564 2_766 ?
N1 Pb1 O4 80.1(3) . 2_766 ?
O1 Pb1 O4 153.0(3) . 2_766 ?
O2 Pb1 O4 151.0(3) . 2_766 ?
O5 Pb1 C23 26.3(2) . . ?
O6 Pb1 C23 26.3(2) . . ?
N2 Pb1 C23 75.1(2) 1_564 . ?
N1 Pb1 C23 88.1(2) . . ?
O1 Pb1 C23 102.2(2) . . ?
O2 Pb1 C23 98.1(2) . . ?
O4 Pb1 C23 93.0(2) 2_766 . ?
O3A Pb2 O3A 180.0(8) . 2_766 ?
O3A Pb2 O6 102.4(4) . 2_766 ?
O3A Pb2 O6 77.6(4) 2_766 2_766 ?
O3A Pb2 O6 77.6(4) . . ?
O3A Pb2 O6 102.4(4) 2_766 . ?
O6 Pb2 O6 180.000(1) 2_766 . ?
O3A Pb2 N3 74.9(4) . . ?
O3A Pb2 N3 105.1(4) 2_766 . ?
O6 Pb2 N3 93.0(3) 2_766 . ?
O6 Pb2 N3 87.0(3) . . ?
O3A Pb2 N3 105.1(4) . 2_766 ?
O3A Pb2 N3 74.9(4) 2_766 2_766 ?
O6 Pb2 N3 87.0(3) 2_766 2_766 ?
O6 Pb2 N3 93.0(3) . 2_766 ?
N3 Pb2 N3 180.000(1) . 2_766 ?
O3A Pb2 O4 44.3(3) . . ?
O3A Pb2 O4 135.7(3) 2_766 . ?
O6 Pb2 O4 65.83(19) 2_766 . ?
O6 Pb2 O4 114.17(19) . . ?
N3 Pb2 O4 101.1(4) . . ?
N3 Pb2 O4 78.9(4) 2_766 . ?
O3A Pb2 O4 135.7(3) . 2_766 ?
O3A Pb2 O4 44.3(3) 2_766 2_766 ?
O6 Pb2 O4 114.17(19) 2_766 2_766 ?
O6 Pb2 O4 65.83(19) . 2_766 ?
N3 Pb2 O4 78.9(4) . 2_766 ?
N3 Pb2 O4 101.1(4) 2_766 2_766 ?
O4 Pb2 O4 180.000(1) . 2_766 ?
C19 O1 Pb1 92.4(5) . . ?
C19 O2 Pb1 90.6(5) . . ?
O3A O3 C21 64.1(9) . . ?
O3 O3A C21 61.8(8) . . ?
O3 O3A Pb2 87.2(13) . . ?
C21 O3A Pb2 96.4(8) . . ?
C21 O4 Pb1 147.6(8) . 2_766 ?
C21 O4 Pb2 95.2(6) . . ?
Pb1 O4 Pb2 109.6(2) 2_766 . ?
C23 O5 Pb1 98.8(5) . . ?
C23 O6 Pb1 88.0(5) . . ?
C23 O6 Pb2 154.7(6) . . ?
Pb1 O6 Pb2 117.2(2) . . ?
C5 N1 C1 117.3(7) . . ?
C5 N1 Pb1 120.5(5) . . ?
C1 N1 Pb1 119.4(5) . . ?
C12 N2 C8 117.2(7) . . ?
C12 N2 Pb1 121.0(5) . 1_546 ?
C8 N2 Pb1 121.8(5) . 1_546 ?
C13 N3 C17 117.8(8) . . ?
C13 N3 Pb2 122.3(8) . . ?
C17 N3 Pb2 119.1(8) . . ?
N1 C1 C2 123.3(7) . . ?
C1 C2 C3 119.3(7) . . ?
C4 C3 C2 116.4(7) . . ?
C4 C3 C6 120.2(7) . . ?
C2 C3 C6 123.4(7) . . ?
C3 C4 C5 120.5(7) . . ?
N1 C5 C4 123.2(7) . . ?
C7 C6 C3 125.7(7) . . ?
C6 C7 C10 126.2(7) . . ?
N2 C8 C9 123.0(7) . . ?
C8 C9 C10 119.5(7) . . ?
C11 C10 C9 117.0(7) . . ?
C11 C10 C7 119.5(7) . . ?
C9 C10 C7 123.6(7) . . ?
C12 C11 C10 120.1(7) . . ?
N2 C12 C11 123.3(7) . . ?
N3 C13 C14 123.1(10) . . ?
C15 C14 C13 119.0(10) . . ?
C14 C15 C16 117.3(8) . . ?
C14 C15 C18 120.4(8) . . ?
C16 C15 C18 122.3(7) . . ?
C17 C16 C15 119.4(10) . . ?
N3 C17 C16 123.3(11) . . ?
C18 C18 C15 126.0(9) 2_757 . ?
O1 C19 O2 128.4(8) . . ?
O1 C19 C20 116.0(9) . . ?
O2 C19 C20 115.6(9) . . ?
F2 C20 F1 107.4(11) . . ?
F2 C20 F3 105.1(9) . . ?
F1 C20 F3 104.8(12) . . ?
F2 C20 C19 116.1(9) . . ?
F1 C20 C19 108.7(8) . . ?
F3 C20 C19 113.9(11) . . ?
O4 C21 O3 125.3(12) . . ?
O4 C21 O3A 111.5(11) . . ?
O3 C21 O3A 54.1(11) . . ?
O4 C21 C22 123.7(10) . . ?
O3 C21 C22 98.7(11) . . ?
O3A C21 C22 123.1(10) . . ?
F5 C22 F4A 50.3(13) . . ?
F5 C22 F5A 127(2) . . ?
F4A C22 F5A 108.7(16) . . ?
F5 C22 F4 114.0(14) . . ?
F4A C22 F4 124(2) . . ?
F5A C22 F4 30.5(14) . . ?
F5 C22 F6A 55.4(13) . . ?
F4A C22 F6A 104.5(16) . . ?
F5A C22 F6A 104.6(15) . . ?
F4 C22 F6A 75.2(13) . . ?
F5 C22 F6 109.4(14) . . ?
F4A C22 F6 59.1(13) . . ?
F5A C22 F6 76.3(13) . . ?
F4 C22 F6 106.8(12) . . ?
F6A C22 F6 162(2) . . ?
F5 C22 C21 114.3(15) . . ?
F4A C22 C21 124.3(17) . . ?
F5A C22 C21 116(2) . . ?
F4 C22 C21 110.7(17) . . ?
F6A C22 C21 95.1(17) . . ?
F6 C22 C21 100.6(15) . . ?
O6 C23 O5 120.4(8) . . ?
O6 C23 C24 121.1(8) . . ?
O5 C23 C24 118.5(8) . . ?
O6 C23 Pb1 65.7(4) . . ?
O5 C23 Pb1 55.0(4) . . ?
C24 C23 Pb1 170.8(7) . . ?

loop_
_geom_bond_atom_site_label_1
_geom_bond_atom_site_label_2
_geom_bond_distance
_geom_bond_site_symmetry_2
_geom_bond_publ_flag
Pb1 O5 2.339(6) . ?
Pb1 O6 2.574(6) . ?
Pb1 N2 2.635(6) 1_564 ?
Pb1 N1 2.661(6) . ?
Pb1 O1 2.669(6) . ?
Pb1 O2 2.707(6) . ?
Pb1 O4 2.709(7) 2_766 ?
Pb1 C23 2.823(8) . ?
Pb2 O3A 2.624(14) . ?
Pb2 O3A 2.624(14) 2_766 ?
Pb2 O6 2.628(6) 2_766 ?
Pb2 O6 2.628(6) . ?
Pb2 N3 2.634(8) . ?
Pb2 N3 2.634(8) 2_766 ?
Pb2 O4 2.724(8) . ?
Pb2 O4 2.724(8) 2_766 ?
O1 C19 1.229(11) . ?
O2 C19 1.230(11) . ?
O3 O3A 1.16(2) . ?
O3 C21 1.264(14) . ?
O3A C21 1.290(13) . ?
O4 C21 1.148(10) . ?
O4 Pb1 2.709(7) 2_766 ?
O5 C23 1.263(10) . ?
O6 C23 1.252(10) . ?
N1 C5 1.326(10) . ?
N1 C1 1.328(10) . ?
N2 C12 1.332(10) . ?
N2 C8 1.338(10) . ?
N2 Pb1 2.635(6) 1_546 ?
N3 C13 1.316(16) . ?
N3 C17 1.320(16) . ?
F1 C20 1.286(12) . ?
F2 C20 1.279(13) . ?
F3 C20 1.295(15) . ?
F4 C22 1.316(10) . ?
F5 C22 1.285(10) . ?
F6 C22 1.350(10) . ?
F4A C22 1.293(10) . ?
F5A C22 1.303(10) . ?
F6A C22 1.331(10) . ?
C1 C2 1.376(11) . ?
C2 C3 1.403(11) . ?
C3 C4 1.369(11) . ?
C3 C6 1.466(10) . ?
C4 C5 1.373(11) . ?
C6 C7 1.328(10) . ?
C7 C10 1.465(10) . ?
C8 C9 1.378(11) . ?
C9 C10 1.394(11) . ?
C10 C11 1.374(10) . ?
C11 C12 1.373(10) . ?
C13 C14 1.394(13) . ?
C14 C15 1.375(12) . ?
C15 C16 1.389(12) . ?
C15 C18 1.462(10) . ?
C16 C17 1.372(12) . ?
C18 C18 1.324(14) 2_757 ?
C19 C20 1.522(12) . ?
C21 C22 1.448(18) . ?
C23 C24 1.511(12) . ?
